data_7050032
loop_
_publ_author_name
'Asseily, Gabriel A.'
'Davies, Robert P.'
'Rzepa, Henry S.'
'White, Andrew J. P.'

_publ_section_title
;
 A solid-state structural and theoretical study on the 1 ? 1 addition
 compounds of thioethers with dihalogens and interhalogens I?X (X = I,
 Br, Cl)
;
_journal_issue 2
_journal_name_full 'New Journal of Chemistry'
_journal_page_first 315
_journal_paper_doi 10.1039/b411873a
_journal_volume 29
_journal_year 2005
_chemical_formula_sum 'C14 H14 Cl I S'
_chemical_formula_weight 376.66
_chemical_name_systematic
;
?
;
_space_group_IT_number 4
_symmetry_cell_setting monoclinic
_symmetry_space_group_name_Hall 'P 2yb'
_symmetry_space_group_name_H-M 'P 1 21 1'
_atom_sites_solution_hydrogens geom
_atom_sites_solution_primary direct
_atom_sites_solution_secondary difmap
_audit_creation_method SHELXL-97
_cell_angle_alpha 90.00
_cell_angle_beta 98.90(2)
_cell_angle_gamma 90.00
_cell_formula_units_Z 2
_cell_length_a 6.956(2)
_cell_length_b 5.6659(10)
_cell_length_c 18.636(5)
_cell_measurement_reflns_used 25
_cell_measurement_temperature 183(2)
_cell_measurement_theta_max 28.71
_cell_measurement_theta_min 10.76
_cell_volume 725.6(3)
_computing_cell_refinement 'Bruker XSCANS'
_computing_data_collection 'Bruker XSCANS'
_computing_data_reduction 'Bruker SHELXTL'
_computing_molecular_graphics 'Bruker SHELXTL'
_computing_publication_material 'Bruker SHELXTL'
_computing_structure_refinement 'SHELXL-97 (Sheldrick, 1997)'
_computing_structure_solution 'SHELXS-97 (Sheldrick, 1990)'
_diffrn_ambient_temperature 183(2)
_diffrn_measured_fraction_theta_full 0.995
_diffrn_measured_fraction_theta_max 0.996
_diffrn_measurement_device_type 'Bruker P4/RA'
_diffrn_measurement_method '\w scans'
_diffrn_radiation_monochromator graphite
_diffrn_radiation_source 'fine-focus sealed tube'
_diffrn_radiation_type CuK\a
_diffrn_radiation_wavelength 1.54178
_diffrn_reflns_av_R_equivalents 0.0311
_diffrn_reflns_av_sigmaI/netI 0.0449
_diffrn_reflns_limit_h_max 8
_diffrn_reflns_limit_h_min 0
_diffrn_reflns_limit_k_max 0
_diffrn_reflns_limit_k_min -6
_diffrn_reflns_limit_l_max 21
_diffrn_reflns_limit_l_min -21
_diffrn_reflns_number 1420
_diffrn_reflns_theta_full 62.93
_diffrn_reflns_theta_max 62.93
_diffrn_reflns_theta_min 2.40
_diffrn_standards_interval_count 97
_diffrn_standards_number 3
_exptl_absorpt_coefficient_mu 20.171
_exptl_absorpt_correction_T_max 0.6976
_exptl_absorpt_correction_T_min 0.2369
_exptl_absorpt_correction_type empirical
_exptl_crystal_colour Yellow
_exptl_crystal_density_diffrn 1.724
_exptl_crystal_density_method 'not measured'
_exptl_crystal_description needles
_exptl_crystal_F_000 368
_exptl_crystal_size_max 0.23
_exptl_crystal_size_mid 0.10
_exptl_crystal_size_min 0.05
_refine_diff_density_max 0.749
_refine_diff_density_min -0.857
_refine_diff_density_rms 0.113
_refine_ls_abs_structure_details 'Flack H D (1983), Acta Cryst. A39, 876-881'
_refine_ls_abs_structure_Flack 0.001(15)
_refine_ls_extinction_coef 0.0023(3)
_refine_ls_extinction_expression Fc^*^=kFc[1+0.001xFc^2^\l^3^/sin(2\q)]^-1/4^
_refine_ls_extinction_method SHELXL
_refine_ls_goodness_of_fit_ref 1.074
_refine_ls_hydrogen_treatment mixed
_refine_ls_matrix_type full
_refine_ls_number_parameters 143
_refine_ls_number_reflns 1305
_refine_ls_number_restraints 365
_refine_ls_restrained_S_all 0.949
_refine_ls_R_factor_all 0.0370
_refine_ls_R_factor_gt 0.0346
_refine_ls_shift/su_max 0.001
_refine_ls_shift/su_mean 0.000
_refine_ls_structure_factor_coef Fsqd
_refine_ls_weighting_details 'calc w=1/[\s^2^(Fo^2^)+(0.0387P)^2^+1.6846P] where P=(Fo^2^+2Fc^2^)/3'
_refine_ls_weighting_scheme calc
_refine_ls_wR_factor_gt 0.0836
_refine_ls_wR_factor_ref 0.0843
_reflns_number_gt 1249
_reflns_number_total 1305
_reflns_threshold_expression >2sigma(I)
_cod_data_source_file b411873a.txt
_cod_data_source_block Compound_1
_cod_depositor_comments
;
The following automatic conversions were performed:
'_symmetry_cell_setting' value 'Monoclinic' changed to 'monoclinic'
according to '/home/saulius/struct/CIF-dictionaries/cif_core.dic'
dictionary named 'cif_core.dic' version 2.4.1 from
2010-06-29.

'_exptl_absorpt_correction_type' value 'Empirical' changed to
'empirical' according to
'/home/saulius/struct/CIF-dictionaries/cif_core.dic' dictionary named
'cif_core.dic' version 2.4.1 from 2010-06-29.

Automatic conversion script
Id: cif_fix_enum 1527 2010-12-29 10:47:43Z saulius 
;
_cod_original_sg_symbol_H-M P2(1)
_cod_database_code 7050032

loop_
_symmetry_equiv_pos_as_xyz
'x, y, z'
'-x, y+1/2, -z'

loop_
_atom_site_label
_atom_site_type_symbol
_atom_site_fract_x
_atom_site_fract_y
_atom_site_fract_z
_atom_site_U_iso_or_equiv
_atom_site_adp_type
_atom_site_occupancy
_atom_site_symmetry_multiplicity
_atom_site_calc_flag
_atom_site_refinement_flags
_atom_site_disorder_assembly
_atom_site_disorder_group
I I 0.37092(7) 0.44712(16) 0.72488(3) 0.02897(19) Uani 1 1 d . . .
Cl Cl 0.1520(4) 0.7977(5) 0.74318(17) 0.0539(7) Uani 1 1 d . . .
S S 0.6109(3) 0.1104(4) 0.71079(11) 0.0272(4) Uani 1 1 d . B .
C1 C 0.8139(11) 0.2807(19) 0.6876(4) 0.0294(19) Uani 1 1 d . . .
H1A H 0.8210 0.4349 0.7129 0.035 Uiso 1 1 calc R . .
H1B H 0.9373 0.1952 0.7035 0.035 Uiso 1 1 calc R . .
C2 C 0.7013(9) 0.5247(9) 0.5751(3) 0.031(2) Uani 1 1 d G . .
H2A H 0.6615 0.6451 0.6051 0.037 Uiso 1 1 calc R . .
C3 C 0.6743(8) 0.5537(8) 0.5001(3) 0.0310(19) Uani 1 1 d G . .
H3A H 0.6160 0.6939 0.4789 0.037 Uiso 1 1 calc R . .
C4 C 0.7326(8) 0.3776(10) 0.4562(2) 0.029(2) Uani 1 1 d G . .
H4A H 0.7141 0.3975 0.4050 0.035 Uiso 1 1 calc R . .
C5 C 0.8179(8) 0.1725(9) 0.4873(3) 0.031(2) Uani 1 1 d G . .
H5A H 0.8578 0.0521 0.4573 0.037 Uiso 1 1 calc R . .
C6 C 0.8450(8) 0.1434(8) 0.5622(3) 0.0298(19) Uani 1 1 d G . .
H6A H 0.9033 0.0032 0.5834 0.036 Uiso 1 1 calc R . .
C7 C 0.7867(9) 0.3195(10) 0.6061(2) 0.0262(18) Uani 1 1 d G . .
C8 C 0.6997(13) 0.0160(17) 0.8037(5) 0.034(2) Uani 1 1 d D . .
H8A H 0.6060 -0.0985 0.8188 0.041 Uiso 0.60 1 calc PR A 1
H8B H 0.8251 -0.0671 0.8044 0.041 Uiso 0.60 1 calc PR A 1
H8C H 0.8082 -0.0880 0.8027 0.041 Uiso 0.40 1 d PR A 2
H8D H 0.5987 -0.0738 0.8207 0.041 Uiso 0.40 1 d PR A 2
C9 C 0.5824(14) 0.267(2) 0.8992(6) 0.030(3) Uani 0.60 1 d PGDU B 1
H9A H 0.4659 0.1764 0.8929 0.036 Uiso 0.60 1 calc PR B 1
C10 C 0.6066(15) 0.451(2) 0.9489(6) 0.048(4) Uani 0.60 1 d PGU B 1
H10A H 0.5066 0.4873 0.9766 0.057 Uiso 0.60 1 calc PR B 1
C11 C 0.7770(17) 0.583(2) 0.9581(6) 0.046(4) Uani 0.60 1 d PGU B 1
H11A H 0.7936 0.7095 0.9921 0.055 Uiso 0.60 1 calc PR B 1
C12 C 0.9234(14) 0.5307(19) 0.9176(6) 0.044(4) Uani 0.60 1 d PGU B 1
H12A H 1.0399 0.6209 0.9239 0.053 Uiso 0.60 1 calc PR B 1
C13 C 0.8992(13) 0.346(2) 0.8679(6) 0.037(3) Uani 0.60 1 d PGDU B 1
H13A H 0.9992 0.3101 0.8402 0.045 Uiso 0.60 1 calc PR B 1
C14 C 0.7287(15) 0.214(2) 0.8587(6) 0.037(4) Uani 0.60 1 d PGDU B 1
C9' C 0.636(2) 0.289(3) 0.9027(11) 0.040(6) Uiso 0.40 1 d PGDU B 2
H9'A H 0.5128 0.2160 0.9016 0.047 Uiso 0.40 1 calc PR B 2
C10' C 0.687(3) 0.482(3) 0.9478(11) 0.045(6) Uiso 0.40 1 d PGU B 2
H10B H 0.5983 0.5406 0.9775 0.055 Uiso 0.40 1 calc PR B 2
C11' C 0.867(3) 0.589(3) 0.9494(10) 0.047(6) Uiso 0.40 1 d PGU B 2
H11B H 0.9020 0.7208 0.9802 0.057 Uiso 0.40 1 calc PR B 2
C12' C 0.997(2) 0.503(3) 0.9059(10) 0.040(6) Uiso 0.40 1 d PGU B 2
H12B H 1.1203 0.5764 0.9070 0.048 Uiso 0.40 1 calc PR B 2
C13' C 0.946(2) 0.310(3) 0.8608(11) 0.039(5) Uiso 0.40 1 d PGDU B 2
H13B H 1.0348 0.2519 0.8311 0.047 Uiso 0.40 1 calc PR B 2
C14' C 0.766(2) 0.203(3) 0.8592(11) 0.026(5) Uiso 0.40 1 d PGDU B 2

loop_
_atom_site_aniso_label
_atom_site_aniso_U_11
_atom_site_aniso_U_22
_atom_site_aniso_U_33
_atom_site_aniso_U_23
_atom_site_aniso_U_13
_atom_site_aniso_U_12
I 0.0286(3) 0.0296(3) 0.0289(3) 0.0035(3) 0.00485(16) 0.0023(3)
Cl 0.0533(15) 0.0383(16) 0.0741(17) 0.0064(14) 0.0221(13) 0.0159(13)
S 0.0334(10) 0.0260(10) 0.0218(9) 0.0009(9) 0.0032(8) 0.0001(9)
C1 0.022(4) 0.044(5) 0.023(4) 0.001(4) 0.006(3) 0.000(4)
C2 0.029(5) 0.033(5) 0.030(4) -0.004(4) 0.004(4) 0.001(4)
C3 0.020(4) 0.041(5) 0.031(4) 0.013(4) -0.002(3) 0.000(4)
C4 0.032(4) 0.034(6) 0.020(3) 0.000(3) 0.000(3) -0.004(4)
C5 0.034(5) 0.036(5) 0.025(4) -0.008(4) 0.012(4) 0.000(4)
C6 0.019(4) 0.037(5) 0.035(4) 0.006(4) 0.009(3) 0.007(4)
C7 0.026(4) 0.033(5) 0.020(4) -0.001(4) 0.002(3) 0.007(4)
C8 0.042(5) 0.037(5) 0.026(4) 0.006(4) 0.010(4) 0.007(4)
C9 0.033(6) 0.037(6) 0.018(5) -0.003(5) -0.004(5) -0.003(5)
C10 0.059(9) 0.057(8) 0.026(6) -0.006(9) 0.001(6) 0.011(11)
C11 0.039(8) 0.056(9) 0.035(7) -0.001(7) -0.019(7) -0.001(8)
C12 0.028(7) 0.059(9) 0.047(8) 0.003(7) 0.014(7) 0.014(7)
C13 0.037(6) 0.042(6) 0.029(6) 0.002(5) -0.008(5) 0.015(6)
C14 0.035(6) 0.044(7) 0.027(6) 0.001(5) -0.010(5) 0.004(6)

loop_
_atom_type_symbol
_atom_type_description
_atom_type_scat_dispersion_real
_atom_type_scat_dispersion_imag
_atom_type_scat_source
C C 0.0181 0.0091 'International Tables Vol C Tables 4.2.6.8 and 6.1.1.4'
H H 0.0000 0.0000 'International Tables Vol C Tables 4.2.6.8 and 6.1.1.4'
S S 0.3331 0.5567 'International Tables Vol C Tables 4.2.6.8 and 6.1.1.4'
Cl Cl 0.3639 0.7018 'International Tables Vol C Tables 4.2.6.8 and 6.1.1.4'
I I -0.3257 6.8362 'International Tables Vol C Tables 4.2.6.8 and 6.1.1.4'

loop_
_geom_angle_atom_site_label_1
_geom_angle_atom_site_label_2
_geom_angle_atom_site_label_3
_geom_angle
_geom_angle_site_symmetry_1
_geom_angle_site_symmetry_3
_geom_angle_publ_flag
Cl I S 176.14(9) . . ?
C1 S C8 102.7(4) . . ?
C1 S I 99.8(3) . . ?
C8 S I 104.5(3) . . ?
C7 C1 S 109.5(5) . . ?
C3 C2 C7 120.0 . . ?
C2 C3 C4 120.0 . . ?
C5 C4 C3 120.0 . . ?
C4 C5 C6 120.0 . . ?
C7 C6 C5 120.0 . . ?
C6 C7 C2 120.0 . . ?
C6 C7 C1 118.8(5) . . ?
C2 C7 C1 121.1(5) . . ?
C14' C8 C14 10.0(8) . . ?
C14' C8 S 117.9(12) . . ?
C14 C8 S 114.5(8) . . ?
C10 C9 C14 120.0 . . ?
C9 C10 C11 120.0 . . ?
C12 C11 C10 120.0 . . ?
C11 C12 C13 120.0 . . ?
C14 C13 C12 120.0 . . ?
C13 C14 C9 120.0 . . ?
C13 C14 C8 120.3(6) . . ?
C9 C14 C8 119.7(6) . . ?
C10' C9' C14' 120.0 . . ?
C11' C10' C9' 120.0 . . ?
C10' C11' C12' 120.0 . . ?
C13' C12' C11' 120.0 . . ?
C14' C13' C12' 120.0 . . ?
C13' C14' C9' 120.0 . . ?
C13' C14' C8 120.1(7) . . ?
C9' C14' C8 119.4(7) . . ?

loop_
_geom_bond_atom_site_label_1
_geom_bond_atom_site_label_2
_geom_bond_distance
_geom_bond_site_symmetry_2
_geom_bond_publ_flag
I Cl 2.558(3) . ?
I S 2.575(2) . ?
S C1 1.817(9) . ?
S C8 1.827(9) . ?
C1 C7 1.517(8) . ?
C2 C3 1.3900 . ?
C2 C7 1.3900 . ?
C3 C4 1.3900 . ?
C4 C5 1.3900 . ?
C5 C6 1.3900 . ?
C6 C7 1.3900 . ?
C8 C14' 1.504(13) . ?
C8 C14 1.512(11) . ?
C9 C10 1.3900 . ?
C9 C14 1.3900 . ?
C10 C11 1.3900 . ?
C11 C12 1.3900 . ?
C12 C13 1.3900 . ?
C13 C14 1.3900 . ?
C9' C10' 1.3900 . ?
C9' C14' 1.3900 . ?
C10' C11' 1.3900 . ?
C11' C12' 1.3900 . ?
C12' C13' 1.3900 . ?
C13' C14' 1.3900 . ?
